data_7022686
loop_
_publ_author_name
'Hejda, Martin'
'Ly\<cka, Anton\'in'
'Jambor, Roman'
'R\%u\<zi\<cka, Ale\<s'
'Dost\'al, Libor'

_publ_section_title
;
 Reactivity of C,N-chelated organoboron compounds with lithium
 anilides--formation of unexpected 1,2,3-trisubstituted
 1H-2,1-benzazaboroles.
;
_journal_issue 18
_journal_name_full 'Dalton transactions (Cambridge, England : 2003)'
_journal_page_first 6417
_journal_page_last 6428
_journal_paper_doi 10.1039/c3dt32850c
_journal_volume 42
_journal_year 2013
_chemical_formula_moiety 'C17 H19 B Cl N'
_chemical_formula_sum 'C17 H19 B Cl N'
_chemical_formula_weight 283.59
_chemical_name_systematic
;
?
;
_space_group_IT_number 19
_symmetry_cell_setting orthorhombic
_symmetry_space_group_name_Hall 'P 2ac 2ab'
_symmetry_space_group_name_H-M 'P 21 21 21'
_atom_sites_solution_hydrogens geom
_atom_sites_solution_primary direct
_atom_sites_solution_secondary difmap
_audit_creation_method SHELXL-97
_cell_angle_alpha 90
_cell_angle_beta 90
_cell_angle_gamma 90
_cell_formula_units_Z 4
_cell_length_a 8.8400(7)
_cell_length_b 11.2160(7)
_cell_length_c 15.6841(12)
_cell_measurement_reflns_used 13387
_cell_measurement_temperature 150(1)
_cell_measurement_theta_max 27.5
_cell_measurement_theta_min 1
_cell_volume 1555.1(2)
_computing_cell_refinement 'COLLECT and DENZO'
_computing_data_collection 'COLLECT (Hooft, 1998) and DENZO (Otwinowski & Minor, 1997)'
_computing_data_reduction 'COLLECT and DENZO'
_computing_molecular_graphics 'PLATON (Spek, 2003)'
_computing_publication_material 'SHELXL-97 (Sheldrick, 2008)'
_computing_structure_refinement 'SHELXL-97 (Sheldrick, 1997)'
_computing_structure_solution 'SIR92 (Altomare et al., 1994)'
_diffrn_ambient_temperature 150(1)
_diffrn_detector_area_resol_mean 9.091
_diffrn_measured_fraction_theta_full 0.988
_diffrn_measured_fraction_theta_max 0.988
_diffrn_measurement_device_type 'Bruker Nonius KappaCCD area detector'
_diffrn_measurement_method '\f and \w scans to fill the Ewald sphere'
_diffrn_radiation_monochromator graphite
_diffrn_radiation_source 'fine-focus sealed tube'
_diffrn_radiation_type MoK\a
_diffrn_radiation_wavelength 0.71073
_diffrn_reflns_av_R_equivalents 0.0593
_diffrn_reflns_av_sigmaI/netI 0.0372
_diffrn_reflns_limit_h_max 10
_diffrn_reflns_limit_h_min -11
_diffrn_reflns_limit_k_max 14
_diffrn_reflns_limit_k_min -14
_diffrn_reflns_limit_l_max 18
_diffrn_reflns_limit_l_min -20
_diffrn_reflns_number 13296
_diffrn_reflns_theta_full 27.50
_diffrn_reflns_theta_max 27.50
_diffrn_reflns_theta_min 2.23
_diffrn_standards_number 0
_exptl_absorpt_coefficient_mu 0.234
_exptl_absorpt_correction_T_max 0.963
_exptl_absorpt_correction_T_min 0.921
_exptl_absorpt_correction_type integration
_exptl_absorpt_process_details
;
Gaussian integration (Coppens, 1970)
;
_exptl_crystal_colour colourless
_exptl_crystal_density_diffrn 1.211
_exptl_crystal_density_method 'not measured'
_exptl_crystal_description block
_exptl_crystal_F_000 600
_exptl_crystal_size_max 0.50
_exptl_crystal_size_mid 0.42
_exptl_crystal_size_min 0.40
_refine_diff_density_max 0.411
_refine_diff_density_min -0.256
_refine_diff_density_rms 0.048
_refine_ls_abs_structure_details 'Flack H D (1983), Acta Cryst. A39, 876-881'
_refine_ls_abs_structure_Flack -0.05(7)
_refine_ls_extinction_method none
_refine_ls_goodness_of_fit_ref 1.110
_refine_ls_hydrogen_treatment constr
_refine_ls_matrix_type full
_refine_ls_number_parameters 181
_refine_ls_number_reflns 3504
_refine_ls_number_restraints 0
_refine_ls_restrained_S_all 1.110
_refine_ls_R_factor_all 0.0460
_refine_ls_R_factor_gt 0.0392
_refine_ls_shift/su_max 0.001
_refine_ls_shift/su_mean 0.000
_refine_ls_structure_factor_coef Fsqd
_refine_ls_weighting_details 'calc w=1/[\s^2^(Fo^2^)+(0.0367P)^2^+0.8048P] where P=(Fo^2^+2Fc^2^)/3'
_refine_ls_weighting_scheme calc
_refine_ls_wR_factor_gt 0.0945
_refine_ls_wR_factor_ref 0.1017
_reflns_number_gt 3250
_reflns_number_total 3504
_reflns_threshold_expression >2sigma(I)
_cod_data_source_file c3dt32850c.txt
_cod_data_source_block shelxl9
_cod_database_code 7022686

loop_
_symmetry_equiv_pos_as_xyz
'x, y, z'
'-x+1/2, -y, z+1/2'
'x+1/2, -y+1/2, -z'
'-x, y+1/2, -z+1/2'

loop_
_atom_site_label
_atom_site_type_symbol
_atom_site_fract_x
_atom_site_fract_y
_atom_site_fract_z
_atom_site_U_iso_or_equiv
_atom_site_adp_type
_atom_site_occupancy
_atom_site_symmetry_multiplicity
_atom_site_calc_flag
_atom_site_refinement_flags
Cl1 Cl 0.67368(5) 0.47387(5) 0.68314(3) 0.02917(13) Uani 1 1 d .
N1 N 0.69995(18) 0.22250(14) 0.69855(10) 0.0190(3) Uani 1 1 d .
C1 C 0.7311(2) 0.33541(17) 0.83031(13) 0.0212(4) Uani 1 1 d .
C12 C 0.9582(2) 0.35109(17) 0.71457(12) 0.0201(4) Uani 1 1 d .
B1 B 0.7804(2) 0.34467(19) 0.73224(14) 0.0183(4) Uani 1 1 d .
C17 C 1.0267(2) 0.43606(18) 0.66241(13) 0.0236(4) Uani 1 1 d .
H17 H 0.9664 0.4912 0.6340 0.028 Uiso 1 1 d R
C7 C 0.6275(2) 0.17295(18) 0.76016(12) 0.0217(4) Uani 1 1 d .
H7 H 0.5727 0.1028 0.7536 0.026 Uiso 1 1 d R
C8 C 0.7086(2) 0.16577(19) 0.61173(12) 0.0244(4) Uani 1 1 d .
C6 C 0.7599(2) 0.4055(2) 0.90122(15) 0.0290(5) Uani 1 1 d .
H6 H 0.8208 0.4728 0.8964 0.035 Uiso 1 1 d R
C13 C 1.0536(3) 0.2707(2) 0.75633(16) 0.0320(5) Uani 1 1 d .
H13 H 1.0117 0.2133 0.7920 0.038 Uiso 1 1 d R
C3 C 0.5744(3) 0.2033(2) 0.91865(14) 0.0316(5) Uani 1 1 d .
H3 H 0.5134 0.1361 0.9236 0.038 Uiso 1 1 d R
C2 C 0.6387(2) 0.23527(18) 0.84092(12) 0.0226(4) Uani 1 1 d .
C16 C 1.1832(3) 0.4400(2) 0.65219(15) 0.0325(5) Uani 1 1 d .
H16 H 1.2258 0.4971 0.6165 0.039 Uiso 1 1 d R
C5 C 0.6982(3) 0.3745(2) 0.97978(14) 0.0348(5) Uani 1 1 d .
H5 H 0.7192 0.4212 1.0273 0.042 Uiso 1 1 d R
C15 C 1.2742(3) 0.3604(2) 0.69394(18) 0.0414(6) Uani 1 1 d .
H15 H 1.3787 0.3637 0.6873 0.050 Uiso 1 1 d R
C14 C 1.2100(3) 0.2748(2) 0.74613(19) 0.0433(6) Uani 1 1 d .
H14 H 1.2710 0.2203 0.7747 0.052 Uiso 1 1 d R
C4 C 0.6059(3) 0.2750(2) 0.98855(15) 0.0368(6) Uani 1 1 d .
H4 H 0.5645 0.2566 1.0415 0.044 Uiso 1 1 d R
C10 C 0.8524(3) 0.0919(3) 0.60920(17) 0.0445(6) Uani 1 1 d .
H10A H 0.8521 0.0356 0.6553 0.053 Uiso 1 1 d R
H10B H 0.9383 0.1437 0.6147 0.053 Uiso 1 1 d R
H10C H 0.8582 0.0499 0.5560 0.053 Uiso 1 1 d R
C9 C 0.7150(4) 0.2642(3) 0.54381(15) 0.0455(7) Uani 1 1 d .
H9A H 0.7208 0.2288 0.4882 0.055 Uiso 1 1 d R
H9B H 0.8029 0.3127 0.5534 0.055 Uiso 1 1 d R
H9C H 0.6259 0.3127 0.5476 0.055 Uiso 1 1 d R
C11 C 0.5707(3) 0.0876(3) 0.59589(17) 0.0464(7) Uani 1 1 d .
H11A H 0.5748 0.0190 0.6324 0.056 Uiso 1 1 d R
H11B H 0.5696 0.0622 0.5374 0.056 Uiso 1 1 d R
H11C H 0.4805 0.1323 0.6079 0.056 Uiso 1 1 d R

loop_
_atom_site_aniso_label
_atom_site_aniso_U_11
_atom_site_aniso_U_22
_atom_site_aniso_U_33
_atom_site_aniso_U_23
_atom_site_aniso_U_13
_atom_site_aniso_U_12
Cl1 0.0227(2) 0.0260(2) 0.0388(3) 0.0098(2) 0.0026(2) 0.0061(2)
N1 0.0178(8) 0.0205(7) 0.0187(8) -0.0011(6) -0.0003(6) -0.0021(6)
C1 0.0166(8) 0.0226(9) 0.0243(10) -0.0015(8) -0.0010(7) 0.0013(7)
C12 0.0188(9) 0.0188(8) 0.0227(9) -0.0043(7) 0.0002(7) -0.0027(8)
B1 0.0170(9) 0.0157(9) 0.0222(10) 0.0006(8) -0.0006(8) -0.0008(8)
C17 0.0234(9) 0.0243(9) 0.0232(10) -0.0029(8) 0.0023(8) -0.0044(8)
C7 0.0224(9) 0.0210(9) 0.0217(9) 0.0010(8) 0.0016(8) -0.0044(8)
C8 0.0259(10) 0.0297(10) 0.0177(9) -0.0064(8) 0.0006(8) -0.0048(9)
C6 0.0232(10) 0.0308(11) 0.0329(11) -0.0077(9) -0.0023(9) -0.0011(9)
C13 0.0223(10) 0.0270(11) 0.0467(14) 0.0062(10) -0.0026(10) 0.0018(9)
C3 0.0331(12) 0.0351(12) 0.0265(11) 0.0019(9) 0.0070(9) -0.0041(10)
C2 0.0227(10) 0.0246(9) 0.0206(9) -0.0005(8) 0.0019(8) -0.0007(8)
C16 0.0254(10) 0.0377(12) 0.0343(11) -0.0090(9) 0.0078(9) -0.0137(10)
C5 0.0311(12) 0.0483(14) 0.0250(11) -0.0135(10) -0.0024(9) 0.0066(10)
C15 0.0165(9) 0.0475(14) 0.0602(17) -0.0173(13) 0.0040(11) -0.0035(10)
C14 0.0203(11) 0.0400(13) 0.0695(18) 0.0021(13) -0.0084(12) 0.0074(10)
C4 0.0388(13) 0.0497(15) 0.0220(11) -0.0004(10) 0.0075(10) 0.0028(11)
C10 0.0446(15) 0.0529(16) 0.0359(13) -0.0144(11) 0.0039(11) 0.0103(13)
C9 0.0681(19) 0.0450(14) 0.0232(11) 0.0012(10) -0.0006(12) -0.0103(14)
C11 0.0458(15) 0.0579(17) 0.0353(13) -0.0142(12) -0.0001(11) -0.0228(13)

loop_
_atom_type_symbol
_atom_type_description
_atom_type_scat_dispersion_real
_atom_type_scat_dispersion_imag
_atom_type_scat_source
C C 0.0033 0.0016 'International Tables Vol C Tables 4.2.6.8 and 6.1.1.4'
H H 0.0000 0.0000 'International Tables Vol C Tables 4.2.6.8 and 6.1.1.4'
N N 0.0061 0.0033 'International Tables Vol C Tables 4.2.6.8 and 6.1.1.4'
B B 0.0013 0.0007 'International Tables Vol C Tables 4.2.6.8 and 6.1.1.4'
Cl Cl 0.1484 0.1585 'International Tables Vol C Tables 4.2.6.8 and 6.1.1.4'

loop_
_exptl_crystal_face_index_h
_exptl_crystal_face_index_k
_exptl_crystal_face_index_l
_exptl_crystal_face_perp_dist
-1 -1 0 0.044
1 1 0 0.165
1 -1 0 0.167
0 0 1 0.099
0 0 -1 0.198
0 1 1 0.147
0 1 -1 0.223

loop_
_geom_angle_atom_site_label_1
_geom_angle_atom_site_label_2
_geom_angle_atom_site_label_3
_geom_angle
C7 N1 C8 121.50(16)
C7 N1 B1 109.68(15)
C8 N1 B1 128.75(15)
C6 C1 C2 117.88(19)
C6 C1 B1 133.13(19)
C2 C1 B1 108.98(17)
C17 C12 C13 116.98(19)
C17 C12 B1 124.06(18)
C13 C12 B1 118.90(19)
C12 B1 C1 115.93(17)
C12 B1 N1 114.24(16)
C1 B1 N1 97.92(15)
C12 B1 Cl1 112.66(14)
C1 B1 Cl1 107.73(13)
N1 B1 Cl1 107.08(13)
C16 C17 C12 121.4(2)
C16 C17 H17 119.5
C12 C17 H17 119.1
N1 C7 C2 114.46(17)
N1 C7 H7 122.8
C2 C7 H7 122.7
N1 C8 C10 107.27(17)
N1 C8 C11 110.54(17)
C10 C8 C11 110.6(2)
N1 C8 C9 109.02(18)
C10 C8 C9 110.1(2)
C11 C8 C9 109.3(2)
C1 C6 C5 119.8(2)
C1 C6 H6 120.1
C5 C6 H6 120.1
C14 C13 C12 121.6(2)
C14 C13 H13 119.2
C12 C13 H13 119.2
C4 C3 C2 117.4(2)
C4 C3 H3 121.4
C2 C3 H3 121.2
C3 C2 C1 123.33(19)
C3 C2 C7 127.80(19)
C1 C2 C7 108.85(17)
C15 C16 C17 120.5(2)
C15 C16 H16 119.9
C17 C16 H16 119.5
C4 C5 C6 121.3(2)
C4 C5 H5 119.4
C6 C5 H5 119.4
C16 C15 C14 119.7(2)
C16 C15 H15 120.3
C14 C15 H15 120.0
C15 C14 C13 119.9(2)
C15 C14 H14 120.2
C13 C14 H14 119.9
C3 C4 C5 120.3(2)
C3 C4 H4 119.8
C5 C4 H4 119.9
C8 C10 H10A 109.7
C8 C10 H10B 109.2
H10A C10 H10B 109.5
C8 C10 H10C 109.6
H10A C10 H10C 109.5
H10B C10 H10C 109.5
C8 C9 H9A 109.6
C8 C9 H9B 109.2
H9A C9 H9B 109.5
C8 C9 H9C 109.6
H9A C9 H9C 109.5
H9B C9 H9C 109.5
C8 C11 H11A 109.5
C8 C11 H11B 109.5
H11A C11 H11B 109.5
C8 C11 H11C 109.4
H11A C11 H11C 109.5
H11B C11 H11C 109.5

loop_
_geom_bond_atom_site_label_1
_geom_bond_atom_site_label_2
_geom_bond_distance
Cl1 B1 1.893(2)
N1 C7 1.286(2)
N1 C8 1.505(2)
N1 B1 1.632(3)
C1 C6 1.386(3)
C1 C2 1.399(3)
C1 B1 1.602(3)
C12 C17 1.394(3)
C12 C13 1.398(3)
C12 B1 1.597(3)
C17 C16 1.394(3)
C17 H17 0.9300
C7 C2 1.450(3)
C7 H7 0.9300
C8 C10 1.518(3)
C8 C11 1.522(3)
C8 C9 1.535(3)
C6 C5 1.392(3)
C6 H6 0.9300
C13 C14 1.393(3)
C13 H13 0.9301
C3 C4 1.388(3)
C3 C2 1.392(3)
C3 H3 0.9300
C16 C15 1.368(4)
C16 H16 0.9300
C5 C4 1.389(4)
C5 H5 0.9301
C15 C14 1.384(4)
C15 H15 0.9300
C14 H14 0.9300
C4 H4 0.9301
C10 H10A 0.9601
C10 H10B 0.9600
C10 H10C 0.9600
C9 H9A 0.9601
C9 H9B 0.9600
C9 H9C 0.9600
C11 H11A 0.9600
C11 H11B 0.9600
C11 H11C 0.9601
